data_7152738
loop_
_publ_author_name
'Maddipatla, Murthy V. S. N.'
'Pattabiraman, Mahesh'
'Natarajan, Arunkumar'
'Srivastav, Karan'
'Mague, Joel T.'
'Ramamurthy, V.'

_publ_section_title
;
 Regioselective photodimerization of pyridyl-butadienes within
 cucurbit[8]uril cavities.
;
_journal_issue 46
_journal_name_full 'Organic &amp; biomolecular chemistry'
_journal_page_first 9219
_journal_page_last 9222
_journal_paper_doi 10.1039/c2ob26743h
_journal_volume 10
_journal_year 2012
_chemical_formula_moiety 'C38 H38 Br2 N18 O8, O12.25'
_chemical_formula_sum 'C38 H38 Br2 N18 O20.25'
_chemical_formula_weight 1230.68
_chemical_name_systematic
;
?
;
_space_group_IT_number 14
_symmetry_cell_setting monoclinic
_symmetry_space_group_name_Hall '-P 2ybc'
_symmetry_space_group_name_H-M 'P 1 21/c 1'
_atom_sites_solution_hydrogens geom
_atom_sites_solution_primary direct
_atom_sites_solution_secondary difmap
_audit_creation_method SHELXL-97
_cell_angle_alpha 90.00
_cell_angle_beta 109.049(2)
_cell_angle_gamma 90.00
_cell_formula_units_Z 4
_cell_length_a 16.077(2)
_cell_length_b 17.390(3)
_cell_length_c 21.894(3)
_cell_measurement_reflns_used 9942
_cell_measurement_temperature 100(2)
_cell_measurement_theta_max 25.09
_cell_measurement_theta_min 2.24
_cell_volume 5785.9(15)
_computing_cell_refinement 'Bruker SAINT (Bruker-AXS 2008a)'
_computing_data_collection 'Bruker APEX2 (Bruker-AXS, 2008)'
_computing_data_reduction 'Bruker SAINT (Bruker-AXS 2008a)'
_computing_molecular_graphics 'Bruker SHELXTL(Bruker-AXS 2008b)'
_computing_publication_material 'Bruker SHELXTL(Bruker-AXS 2008b)'
_computing_structure_refinement 'SHELXL-97 (Sheldrick, 2008)'
_computing_structure_solution 'SHELXS-97 (Sheldrick, 2008)'
_diffrn_ambient_temperature 100(2)
_diffrn_measured_fraction_theta_full 0.995
_diffrn_measured_fraction_theta_max 0.995
_diffrn_measurement_device_type 'Bruker APEX-I CCD'
_diffrn_measurement_method '\f and \w scans'
_diffrn_radiation_monochromator graphite
_diffrn_radiation_source 'fine-focus sealed tube'
_diffrn_radiation_type MoK\a
_diffrn_radiation_wavelength 0.71073
_diffrn_reflns_av_R_equivalents 0.0331
_diffrn_reflns_av_sigmaI/netI 0.0314
_diffrn_reflns_limit_h_max 19
_diffrn_reflns_limit_h_min -18
_diffrn_reflns_limit_k_max 20
_diffrn_reflns_limit_k_min -20
_diffrn_reflns_limit_l_max 26
_diffrn_reflns_limit_l_min -26
_diffrn_reflns_number 42158
_diffrn_reflns_theta_full 25.17
_diffrn_reflns_theta_max 25.17
_diffrn_reflns_theta_min 1.34
_exptl_absorpt_coefficient_mu 1.484
_exptl_absorpt_correction_T_max 0.7950
_exptl_absorpt_correction_T_min 0.6907
_exptl_absorpt_correction_type multi-scan
_exptl_absorpt_process_details 'SADABS (Sheldrick, 2008a)'
_exptl_crystal_colour colourless
_exptl_crystal_density_diffrn 1.413
_exptl_crystal_density_method 'not measured'
_exptl_crystal_description Block
_exptl_crystal_F_000 2496
_exptl_crystal_size_max 0.24
_exptl_crystal_size_mid 0.21
_exptl_crystal_size_min 0.16
_refine_diff_density_max 2.375
_refine_diff_density_min -2.226
_refine_diff_density_rms 0.152
_refine_ls_extinction_method none
_refine_ls_goodness_of_fit_ref 2.421
_refine_ls_hydrogen_treatment constr
_refine_ls_matrix_type full
_refine_ls_number_parameters 774
_refine_ls_number_reflns 10340
_refine_ls_number_restraints 30
_refine_ls_restrained_S_all 2.443
_refine_ls_R_factor_all 0.1448
_refine_ls_R_factor_gt 0.1181
_refine_ls_shift/su_max 0.000
_refine_ls_shift/su_mean 0.000
_refine_ls_structure_factor_coef Fsqd
_refine_ls_weighting_details 'calc w=1/[\s^2^(Fo^2^)+(0.07P)^2^+5.1P] where P=(Fo^2^+2Fc^2^)/3'
_refine_ls_weighting_scheme calc
_refine_ls_wR_factor_gt 0.3057
_refine_ls_wR_factor_ref 0.3167
_reflns_number_gt 7784
_reflns_number_total 10340
_reflns_threshold_expression >2\s(I)
_cod_data_source_file c2ob26743h.txt
_cod_data_source_block vr175_0m
_cod_depositor_comments
;
The following automatic conversions were performed:

'_symmetry_cell_setting' value 'Monoclinic' changed to 'monoclinic'
according to /home/saulius/struct/CIF-dictionaries/cif_core.dic
dictionary named 'cif_core.dic' version 2.4.2 from 2011-04-26.

Automatic conversion script
Id: cif_fix_values 1891 2012-01-12 08:04:46Z andrius 
;
_cod_original_cell_volume 5786.2(14)
_cod_original_sg_symbol_H-M P2(1)/c
_cod_database_code 7152738

loop_
_symmetry_equiv_pos_as_xyz
'x, y, z'
'-x, y+1/2, -z+1/2'
'-x, -y, -z'
'x, -y-1/2, z-1/2'

loop_
_atom_site_label
_atom_site_type_symbol
_atom_site_fract_x
_atom_site_fract_y
_atom_site_fract_z
_atom_site_U_iso_or_equiv
_atom_site_adp_type
_atom_site_occupancy
_atom_site_symmetry_multiplicity
_atom_site_calc_flag
_atom_site_refinement_flags
_atom_site_disorder_assembly
_atom_site_disorder_group
Br1 Br 0.70547(18) 0.96816(19) 0.15236(17) 0.0471(6) Uani 0.38 1 d P A 1
Br1A Br 0.66424(18) 0.97730(19) 0.13236(17) 0.0471(6) Uani 0.38 1 d P B 2
Br2 Br 0.0713(7) 0.6086(7) 0.2062(5) 0.083(2) Uani 0.30 1 d PU C 1
Br2A Br 0.0503(7) 0.6254(7) 0.1898(5) 0.083(2) Uani 0.30 1 d PU D 2
Br3 Br 0.09279(11) 0.24154(12) 0.16832(11) 0.0911(7) Uani 0.65 1 d P E 1
O1 O 0.1857(3) 0.7978(3) 0.4675(2) 0.0326(11) Uani 1 1 d . F 1
O2 O 0.1197(3) 0.9246(3) 0.3517(2) 0.0314(11) Uani 1 1 d . F 1
O3 O 0.1943(3) 1.1403(3) 0.3522(2) 0.0353(11) Uani 1 1 d . F 1
O4 O 0.3480(3) 1.2972(3) 0.4585(2) 0.0327(11) Uani 1 1 d . F 1
O5 O 0.4839(3) 0.6967(3) 0.3721(2) 0.0319(11) Uani 1 1 d . F 1
O6 O 0.4027(3) 0.8350(3) 0.2350(2) 0.0314(11) Uani 1 1 d . F 1
O7 O 0.4693(3) 1.0367(3) 0.2351(2) 0.0335(11) Uani 1 1 d . F 1
O8 O 0.6339(3) 1.1788(3) 0.3571(2) 0.0401(13) Uani 1 1 d . F 1
N1 N 0.2987(3) 0.7090(3) 0.4830(2) 0.0280(12) Uani 1 1 d . F 1
N2 N 0.2091(3) 0.7313(3) 0.3832(2) 0.0245(12) Uani 1 1 d . F 1
N3 N 0.1577(3) 0.8242(3) 0.2969(2) 0.0262(12) Uani 1 1 d . F 1
N4 N 0.1727(3) 0.9444(3) 0.2668(2) 0.0256(12) Uani 1 1 d . F 1
N5 N 0.2113(4) 1.0779(3) 0.2638(3) 0.0283(12) Uani 1 1 d . F 1
N6 N 0.2810(4) 1.1882(3) 0.2949(3) 0.0278(12) Uani 1 1 d . F 1
N7 N 0.3802(3) 1.2810(3) 0.3638(2) 0.0258(12) Uani 1 1 d . F 1
N8 N 0.4823(3) 1.3303(3) 0.4492(2) 0.0286(12) Uani 1 1 d . . 1
N9 N 0.4128(3) 0.6588(3) 0.4433(2) 0.0271(12) Uani 1 1 d . F 1
N10 N 0.3327(3) 0.7012(3) 0.3464(2) 0.0250(12) Uani 1 1 d . F 1
N11 N 0.2804(3) 0.7918(3) 0.2584(2) 0.0252(12) Uani 1 1 d . F 1
N12 N 0.2729(4) 0.9042(3) 0.2091(3) 0.0284(12) Uani 1 1 d . F 1
N13 N 0.3188(4) 1.0371(3) 0.2147(3) 0.0281(12) Uani 1 1 d . F 1
N14 N 0.3942(4) 1.1436(3) 0.2528(3) 0.0289(12) Uani 1 1 d . F 1
N15 N 0.4946(3) 1.2328(3) 0.3243(2) 0.0266(12) Uani 1 1 d . F 1
N16 N 0.5965(4) 1.2816(4) 0.4097(3) 0.0372(15) Uani 1 1 d . . 1
C1 C 0.3152(4) 0.6979(5) 0.5514(3) 0.0400(18) Uani 1 1 d . . 1
H1A H 0.2730 0.7294 0.5649 0.048 Uiso 1 1 calc R . 1
H1B H 0.3047 0.6433 0.5593 0.048 Uiso 1 1 calc R . 1
C2 C 0.2265(4) 0.7516(4) 0.4465(3) 0.0258(14) Uani 1 1 d . F 1
C3 C 0.1357(4) 0.7620(4) 0.3319(3) 0.0262(14) Uani 1 1 d . F 1
H3A H 0.1091 0.7200 0.3011 0.031 Uiso 1 1 calc R F 1
H3B H 0.0907 0.7801 0.3505 0.031 Uiso 1 1 calc R F 1
C4 C 0.1470(4) 0.8992(4) 0.3095(3) 0.0252(14) Uani 1 1 d . F 1
C5 C 0.1408(4) 1.0223(4) 0.2548(3) 0.0291(15) Uani 1 1 d . F 1
H5A H 0.1076 1.0350 0.2845 0.035 Uiso 1 1 calc R F 1
H5B H 0.0997 1.0262 0.2100 0.035 Uiso 1 1 calc R F 1
C6 C 0.2252(4) 1.1359(4) 0.3082(3) 0.0263(14) Uani 1 1 d . F 1
C7 C 0.2922(4) 1.2653(4) 0.3211(3) 0.0264(14) Uani 1 1 d . F 1
H7A H 0.2774 1.3025 0.2849 0.032 Uiso 1 1 calc R F 1
H7B H 0.2502 1.2733 0.3450 0.032 Uiso 1 1 calc R F 1
C8 C 0.3980(4) 1.3025(4) 0.4262(3) 0.0256(14) Uani 1 1 d . F 1
C9 C 0.4867(4) 0.6243(4) 0.4920(3) 0.0310(15) Uani 1 1 d . . 1
H9A H 0.5355 0.6176 0.4743 0.037 Uiso 1 1 calc R . 1
H9B H 0.4695 0.5726 0.5027 0.037 Uiso 1 1 calc R . 1
C10 C 0.4168(4) 0.6865(4) 0.3856(3) 0.0245(14) Uani 1 1 d . F 1
C11 C 0.3122(4) 0.7152(4) 0.2783(3) 0.0272(14) Uani 1 1 d . F 1
H11 H 0.2672 0.6777 0.2542 0.033 Uiso 1 1 calc R F 1
H11B H 0.3658 0.7061 0.2664 0.033 Uiso 1 1 calc R F 1
C12 C 0.3274(4) 0.8426(4) 0.2346(3) 0.0262(14) Uani 1 1 d . F 1
C13 C 0.2992(5) 0.9674(4) 0.1772(3) 0.0299(15) Uani 1 1 d . F 1
H13 H 0.2515 0.9781 0.1361 0.036 Uiso 1 1 calc R F 1
H13B H 0.3519 0.9520 0.1663 0.036 Uiso 1 1 calc R F 1
C14 C 0.4010(4) 1.0693(4) 0.2338(3) 0.0268(14) Uani 1 1 d . F 1
C15 C 0.4655(4) 1.1977(4) 0.2610(3) 0.0290(15) Uani 1 1 d . F 1
H15 H 0.5157 1.1706 0.2539 0.035 Uiso 1 1 calc R F 1
H15B H 0.4460 1.2385 0.2279 0.035 Uiso 1 1 calc R F 1
C16 C 0.5815(4) 1.2267(4) 0.3637(3) 0.0321(16) Uani 1 1 d . F 1
C17 C 0.3237(4) 0.6518(4) 0.4433(3) 0.0262(14) Uani 1 1 d . F 1
H17 H 0.3105 0.5984 0.4543 0.031 Uiso 1 1 calc R F 1
C18 C 0.2679(4) 0.6738(4) 0.3744(3) 0.0242(13) Uani 1 1 d . F 1
H18 H 0.2349 0.6285 0.3502 0.029 Uiso 1 1 calc R F 1
C19 C 0.1882(4) 0.8139(4) 0.2424(3) 0.0254(14) Uani 1 1 d . F 1
H19 H 0.1486 0.7789 0.2093 0.030 Uiso 1 1 calc R F 1
C20 C 0.1875(4) 0.8966(4) 0.2160(3) 0.0270(14) Uani 1 1 d . F 1
H20 H 0.1395 0.9035 0.1737 0.032 Uiso 1 1 calc R F 1
C21 C 0.2517(4) 1.0927(4) 0.2150(3) 0.0263(14) Uani 1 1 d . F 1
H21 H 0.2069 1.0990 0.1712 0.032 Uiso 1 1 calc R F 1
C22 C 0.3039(4) 1.1675(4) 0.2386(3) 0.0256(14) Uani 1 1 d . F 1
H22 H 0.2874 1.2087 0.2049 0.031 Uiso 1 1 calc R F 1
C23 C 0.4521(4) 1.2990(4) 0.3396(3) 0.0262(14) Uani 1 1 d . F 1
H23 H 0.4336 1.3363 0.3028 0.031 Uiso 1 1 calc R F 1
C24 C 0.5233(4) 1.3338(4) 0.3995(3) 0.0284(14) Uani 1 1 d . F 1
H24 H 0.5390 1.3877 0.3915 0.034 Uiso 1 1 calc R F 1
N17 N 0.5414(4) 0.8807(3) 0.3934(3) 0.0332(13) Uani 1 1 d . G 1
H17B H 0.5807 0.8711 0.3743 0.040 Uiso 1 1 calc R G 1
N18 N -0.0250(4) 1.1026(3) 0.5677(3) 0.0334(14) Uani 1 1 d . G 1
H18B H -0.0677 1.1122 0.5835 0.040 Uiso 1 1 calc R G 1
C25 C 0.4744(5) 0.9290(4) 0.3644(3) 0.0350(16) Uani 1 1 d . G 1
H25 H 0.4698 0.9513 0.3238 0.042 Uiso 1 1 calc R G 1
C26 C 0.4132(5) 0.9457(4) 0.3935(3) 0.0350(16) Uani 1 1 d . G 1
H26 H 0.3657 0.9791 0.3728 0.042 Uiso 1 1 calc R G 1
C27 C 0.4201(5) 0.9136(4) 0.4543(3) 0.0317(15) Uani 1 1 d . G 1
C28 C 0.4896(5) 0.8632(4) 0.4809(4) 0.0438(19) Uani 1 1 d . G 1
H28 H 0.4962 0.8392 0.5212 0.053 Uiso 1 1 calc R G 1
C29 C 0.5499(5) 0.8477(4) 0.4488(4) 0.0398(18) Uani 1 1 d . G 1
H29 H 0.5972 0.8131 0.4673 0.048 Uiso 1 1 calc R G 1
C30 C 0.3585(5) 0.9307(4) 0.4883(4) 0.0352(16) Uani 1 1 d . G 1
H30 H 0.3643 0.9018 0.5264 0.042 Uiso 1 1 calc R G 1
C31 C 0.2947(4) 0.9828(4) 0.4712(3) 0.0321(15) Uani 1 1 d . G 1
H31 H 0.2881 1.0118 0.4331 0.039 Uiso 1 1 calc R G 1
C32 C 0.2351(4) 0.9984(4) 0.5062(3) 0.0345(16) Uani 1 1 d . G 1
H32 H 0.2409 0.9699 0.5444 0.041 Uiso 1 1 calc R G 1
C33 C 0.1714(5) 1.0520(4) 0.4868(3) 0.0354(16) Uani 1 1 d . G 1
H33 H 0.1688 1.0806 0.4493 0.043 Uiso 1 1 calc R G 1
C34 C 0.1062(4) 1.0703(4) 0.5175(3) 0.0295(15) Uani 1 1 d . G 1
C35 C 0.0426(5) 1.1248(5) 0.4894(4) 0.0426(19) Uani 1 1 d . G 1
H35 H 0.0445 1.1517 0.4521 0.051 Uiso 1 1 calc R G 1
C36 C -0.0239(5) 1.1410(5) 0.5149(4) 0.0403(18) Uani 1 1 d . G 1
H36 H -0.0676 1.1783 0.4955 0.048 Uiso 1 1 calc R G 1
C37 C 0.0347(5) 1.0514(4) 0.5969(4) 0.0425(19) Uani 1 1 d . G 1
H37 H 0.0314 1.0264 0.6347 0.051 Uiso 1 1 calc R G 1
C38 C 0.1016(5) 1.0335(4) 0.5735(4) 0.0397(18) Uani 1 1 d . G 1
H38 H 0.1446 0.9964 0.5950 0.048 Uiso 1 1 calc R G 1
O9 O 0.6581(3) 0.6395(3) 0.3972(2) 0.0417(13) Uani 1 1 d . H 1
O10 O 0.1832(4) 0.2532(5) 0.4534(3) 0.074(2) Uani 1 1 d . I 1
O11 O 0.3397(4) 0.3592(3) 0.1673(3) 0.0492(14) Uani 1 1 d . J 1
O12 O 0.2190(4) 0.2618(4) 0.0854(3) 0.0543(15) Uani 1 1 d . K 1
O13 O 0.2987(6) 0.4748(4) 0.5095(4) 0.096(3) Uani 1 1 d . L 1
O14 O 0.8148(4) 0.1593(5) 0.3786(3) 0.084(2) Uani 1 1 d . M 1
O15 O 0.0997(3) 0.8162(3) 0.0725(2) 0.0448(13) Uani 1 1 d U N 1
O16 O 0.3321(6) 0.5084(5) 0.2106(5) 0.034(2) Uani 0.50 1 d P O 1
O17 O 0.9629(6) 0.0987(6) 0.1133(5) 0.039(2) Uani 0.50 1 d P P 1
O18 O 0.0968(6) 0.0410(7) 0.0651(5) 0.054(3) Uani 0.50 1 d P Q 1
O19 O 0.1543(6) 0.9241(6) 0.0035(5) 0.034(2) Uani 0.50 1 d P R 1
O20 O 0.9866(6) 0.8932(6) 0.1780(6) 0.054(3) Uani 0.50 1 d P S 1
O21 O 0.4926(8) 0.0114(5) 0.1132(5) 0.043(3) Uani 0.50 1 d P T 1
O22 O 0.9396(6) 0.8547(7) 0.0486(6) 0.052(3) Uani 0.50 1 d P U 1
O23 O 0.1003(8) 0.5196(9) 0.2941(6) 0.075(4) Uani 0.50 1 d P V 1
O24 O 0.9653(8) 0.7404(8) 0.1716(9) 0.085(5) Uani 0.50 1 d P W 1
O25 O 0.9245(14) 0.7588(13) 0.2328(11) 0.123(7) Uani 0.50 1 d PU . 2
O26 O 0.0692(15) 0.3211(14) 0.2385(11) 0.055(6) Uani 0.25 1 d PU . 2

loop_
_atom_site_aniso_label
_atom_site_aniso_U_11
_atom_site_aniso_U_22
_atom_site_aniso_U_33
_atom_site_aniso_U_23
_atom_site_aniso_U_13
_atom_site_aniso_U_12
Br1 0.0533(18) 0.0281(9) 0.0624(19) 0.0006(10) 0.0222(15) -0.0091(14)
Br1A 0.0533(18) 0.0281(9) 0.0624(19) 0.0006(10) 0.0222(15) -0.0091(14)
Br2 0.080(4) 0.083(4) 0.092(4) -0.032(3) 0.038(3) -0.027(3)
Br2A 0.080(4) 0.083(4) 0.092(4) -0.032(3) 0.038(3) -0.027(3)
Br3 0.0552(10) 0.0907(13) 0.1332(17) 0.0431(12) 0.0387(11) 0.0197(9)
O1 0.024(2) 0.043(3) 0.033(3) -0.010(2) 0.012(2) 0.000(2)
O2 0.031(2) 0.035(3) 0.034(3) -0.001(2) 0.019(2) 0.000(2)
O3 0.041(3) 0.038(3) 0.037(3) -0.003(2) 0.027(2) -0.001(2)
O4 0.030(2) 0.046(3) 0.026(2) 0.002(2) 0.014(2) 0.004(2)
O5 0.027(2) 0.043(3) 0.028(2) -0.002(2) 0.012(2) 0.004(2)
O6 0.029(3) 0.033(3) 0.038(3) -0.003(2) 0.019(2) 0.004(2)
O7 0.036(3) 0.037(3) 0.034(3) 0.002(2) 0.020(2) 0.004(2)
O8 0.032(3) 0.062(3) 0.030(3) 0.003(2) 0.016(2) 0.017(3)
N1 0.022(3) 0.042(3) 0.020(3) 0.001(2) 0.007(2) 0.003(2)
N2 0.023(3) 0.031(3) 0.019(3) 0.002(2) 0.007(2) 0.002(2)
N3 0.028(3) 0.027(3) 0.025(3) 0.002(2) 0.013(2) 0.002(2)
N4 0.030(3) 0.025(3) 0.024(3) 0.002(2) 0.012(2) 0.002(2)
N5 0.031(3) 0.027(3) 0.032(3) 0.001(2) 0.018(2) 0.001(2)
N6 0.033(3) 0.030(3) 0.025(3) 0.000(2) 0.016(2) 0.001(2)
N7 0.024(3) 0.034(3) 0.020(3) 0.000(2) 0.008(2) 0.003(2)
N8 0.027(3) 0.039(3) 0.020(3) -0.003(2) 0.007(2) 0.005(2)
N9 0.022(3) 0.039(3) 0.020(3) 0.000(2) 0.007(2) 0.001(2)
N10 0.024(3) 0.031(3) 0.020(3) 0.002(2) 0.007(2) 0.001(2)
N11 0.027(3) 0.025(3) 0.023(3) 0.003(2) 0.008(2) 0.006(2)
N12 0.032(3) 0.029(3) 0.029(3) 0.003(2) 0.015(2) 0.001(2)
N13 0.035(3) 0.027(3) 0.029(3) 0.001(2) 0.019(2) 0.001(2)
N14 0.030(3) 0.034(3) 0.027(3) 0.001(2) 0.016(2) 0.000(2)
N15 0.027(3) 0.032(3) 0.025(3) 0.002(2) 0.013(2) 0.003(2)
N16 0.023(3) 0.066(4) 0.023(3) -0.010(3) 0.007(2) 0.007(3)
C1 0.026(4) 0.075(6) 0.022(3) 0.000(3) 0.012(3) 0.000(4)
C2 0.022(3) 0.031(3) 0.028(3) -0.005(3) 0.012(3) -0.009(3)
C3 0.025(3) 0.030(3) 0.026(3) -0.002(3) 0.010(3) -0.003(3)
C4 0.018(3) 0.031(3) 0.028(3) 0.002(3) 0.008(3) 0.002(3)
C5 0.025(3) 0.028(3) 0.036(4) -0.001(3) 0.013(3) 0.002(3)
C6 0.027(3) 0.029(3) 0.025(3) 0.003(3) 0.009(3) 0.005(3)
C7 0.026(3) 0.027(3) 0.026(3) 0.001(3) 0.008(3) 0.001(3)
C8 0.027(3) 0.029(3) 0.022(3) 0.007(3) 0.008(3) 0.008(3)
C9 0.031(4) 0.043(4) 0.018(3) -0.002(3) 0.007(3) 0.009(3)
C10 0.024(3) 0.026(3) 0.024(3) -0.004(3) 0.010(3) 0.001(3)
C11 0.035(4) 0.026(3) 0.023(3) -0.002(3) 0.013(3) 0.006(3)
C12 0.037(4) 0.024(3) 0.021(3) -0.007(3) 0.013(3) 0.001(3)
C13 0.042(4) 0.029(3) 0.026(3) 0.001(3) 0.020(3) 0.000(3)
C14 0.036(4) 0.032(4) 0.017(3) 0.003(3) 0.015(3) 0.001(3)
C15 0.033(4) 0.036(4) 0.024(3) -0.001(3) 0.017(3) -0.006(3)
C16 0.028(4) 0.049(4) 0.022(3) 0.007(3) 0.012(3) 0.001(3)
C17 0.026(3) 0.026(3) 0.025(3) 0.000(3) 0.008(3) -0.003(3)
C18 0.030(3) 0.023(3) 0.020(3) -0.003(2) 0.008(3) -0.003(3)
C19 0.025(3) 0.026(3) 0.023(3) -0.002(3) 0.006(3) -0.002(3)
C20 0.028(3) 0.029(3) 0.024(3) 0.002(3) 0.009(3) 0.005(3)
C21 0.030(3) 0.029(3) 0.021(3) 0.002(3) 0.010(3) 0.001(3)
C22 0.029(3) 0.030(3) 0.019(3) 0.002(3) 0.010(3) 0.003(3)
C23 0.029(3) 0.030(3) 0.021(3) 0.003(3) 0.009(3) 0.002(3)
C24 0.027(3) 0.039(4) 0.022(3) 0.001(3) 0.011(3) 0.000(3)
N17 0.038(3) 0.030(3) 0.036(3) -0.006(3) 0.019(3) 0.006(3)
N18 0.031(3) 0.037(3) 0.041(3) -0.012(3) 0.023(3) -0.006(3)
C25 0.040(4) 0.039(4) 0.029(4) 0.001(3) 0.015(3) 0.005(3)
C26 0.036(4) 0.037(4) 0.033(4) -0.002(3) 0.013(3) 0.007(3)
C27 0.040(4) 0.024(3) 0.036(4) -0.001(3) 0.019(3) 0.001(3)
C28 0.064(5) 0.037(4) 0.040(4) 0.012(3) 0.030(4) 0.010(4)
C29 0.052(5) 0.032(4) 0.041(4) 0.007(3) 0.023(4) 0.016(3)
C30 0.045(4) 0.031(4) 0.039(4) 0.003(3) 0.026(3) 0.002(3)
C31 0.031(4) 0.037(4) 0.032(4) -0.007(3) 0.015(3) -0.004(3)
C32 0.033(4) 0.038(4) 0.037(4) 0.001(3) 0.018(3) 0.000(3)
C33 0.033(4) 0.047(4) 0.032(4) -0.002(3) 0.019(3) -0.005(3)
C34 0.028(3) 0.033(4) 0.030(4) -0.008(3) 0.013(3) -0.007(3)
C35 0.034(4) 0.064(5) 0.033(4) 0.008(4) 0.016(3) 0.006(4)
C36 0.030(4) 0.056(5) 0.038(4) 0.000(4) 0.016(3) 0.005(3)
C37 0.051(5) 0.038(4) 0.053(5) 0.008(4) 0.038(4) 0.005(4)
C38 0.048(5) 0.036(4) 0.042(4) 0.003(3) 0.024(4) 0.005(3)
O9 0.040(3) 0.061(3) 0.030(3) -0.006(2) 0.018(2) 0.002(2)
O10 0.053(4) 0.117(6) 0.050(4) 0.005(4) 0.013(3) -0.031(4)
O11 0.049(3) 0.059(4) 0.045(3) 0.020(3) 0.023(3) 0.001(3)
O12 0.048(3) 0.067(4) 0.045(3) 0.012(3) 0.012(3) 0.013(3)
O13 0.165(8) 0.056(4) 0.106(6) 0.021(4) 0.096(6) 0.036(5)
O14 0.057(4) 0.138(7) 0.058(4) 0.014(4) 0.022(3) 0.040(4)
O15 0.057(3) 0.063(3) 0.024(2) -0.031(2) 0.027(2) -0.036(2)
O16 0.031(5) 0.024(5) 0.058(6) -0.010(4) 0.029(5) -0.007(4)
O17 0.037(5) 0.036(6) 0.047(6) -0.011(5) 0.018(5) 0.003(4)
O18 0.012(4) 0.100(9) 0.039(6) -0.052(6) -0.009(4) 0.010(5)
O19 0.019(4) 0.042(6) 0.042(6) 0.009(4) 0.010(4) 0.010(4)
O20 0.020(5) 0.048(6) 0.079(8) -0.023(6) -0.006(5) 0.004(5)
O21 0.078(8) 0.029(5) 0.030(5) -0.003(4) 0.030(5) 0.002(5)
O22 0.024(5) 0.058(7) 0.073(8) -0.023(6) 0.015(5) -0.002(5)
O23 0.049(7) 0.125(12) 0.050(7) 0.006(7) 0.015(6) -0.049(8)
O24 0.027(6) 0.054(8) 0.150(15) -0.014(9) -0.006(8) -0.009(6)
O25 0.119(8) 0.122(8) 0.124(8) 0.002(5) 0.035(5) -0.001(5)
O26 0.052(7) 0.055(7) 0.055(7) 0.005(5) 0.012(5) -0.007(5)

loop_
_atom_type_symbol
_atom_type_description
_atom_type_scat_dispersion_real
_atom_type_scat_dispersion_imag
_atom_type_scat_source
C C 0.0033 0.0016 'International Tables Vol C Tables 4.2.6.8 and 6.1.1.4'
H H 0.0000 0.0000 'International Tables Vol C Tables 4.2.6.8 and 6.1.1.4'
N N 0.0061 0.0033 'International Tables Vol C Tables 4.2.6.8 and 6.1.1.4'
O O 0.0106 0.0060 'International Tables Vol C Tables 4.2.6.8 and 6.1.1.4'
Br Br -0.2901 2.4595 'International Tables Vol C Tables 4.2.6.8 and 6.1.1.4'

loop_
_geom_angle_atom_site_label_1
_geom_angle_atom_site_label_2
_geom_angle_atom_site_label_3
_geom_angle
_geom_angle_site_symmetry_1
_geom_angle_site_symmetry_3
C2 N1 C1 120.2(5) . .
C2 N1 C17 111.2(5) . .
C1 N1 C17 122.2(6) . .
C2 N2 C18 113.0(5) . .
C2 N2 C3 122.7(5) . .
C18 N2 C3 124.3(5) . .
C4 N3 C3 123.1(5) . .
C4 N3 C19 112.8(5) . .
C3 N3 C19 123.9(5) . .
C4 N4 C5 119.3(5) . .
C4 N4 C20 110.4(5) . .
C5 N4 C20 122.0(5) . .
C6 N5 C21 112.7(5) . .
C6 N5 C5 121.7(5) . .
C21 N5 C5 122.6(5) . .
C6 N6 C22 112.5(5) . .
C6 N6 C7 122.4(5) . .
C22 N6 C7 122.5(5) . .
C8 N7 C7 123.1(5) . .
C8 N7 C23 112.1(5) . .
C7 N7 C23 122.1(5) . .
C8 N8 C24 112.2(5) . .
C8 N8 C9 122.0(5) . 3_676
C24 N8 C9 122.3(6) . 3_676
C10 N9 C17 112.0(5) . .
C10 N9 C9 123.5(5) . .
C17 N9 C9 123.0(5) . .
C10 N10 C11 121.8(5) . .
C10 N10 C18 111.9(5) . .
C11 N10 C18 122.7(5) . .
C12 N11 C11 121.6(5) . .
C12 N11 C19 112.4(5) . .
C11 N11 C19 123.3(5) . .
C12 N12 C20 112.9(5) . .
C12 N12 C13 122.8(5) . .
C20 N12 C13 124.3(5) . .
C14 N13 C13 121.8(5) . .
C14 N13 C21 111.8(5) . .
C13 N13 C21 122.6(5) . .
C14 N14 C22 112.3(5) . .
C14 N14 C15 120.7(5) . .
C22 N14 C15 122.7(5) . .
C16 N15 C23 112.1(5) . .
C16 N15 C15 120.7(5) . .
C23 N15 C15 122.3(5) . .
C16 N16 C1 121.2(6) . 3_676
C16 N16 C24 113.0(5) . .
C1 N16 C24 122.0(6) 3_676 .
N16 C1 N1 113.1(6) 3_676 .
N16 C1 H1A 109.0 3_676 .
N1 C1 H1A 109.0 . .
N16 C1 H1B 109.0 3_676 .
N1 C1 H1B 109.0 . .
H1A C1 H1B 107.8 . .
O1 C2 N2 126.5(6) . .
O1 C2 N1 126.0(6) . .
N2 C2 N1 107.5(5) . .
N3 C3 N2 114.4(5) . .
N3 C3 H3A 108.7 . .
N2 C3 H3A 108.7 . .
N3 C3 H3B 108.7 . .
N2 C3 H3B 108.7 . .
H3A C3 H3B 107.6 . .
O2 C4 N3 126.9(6) . .
O2 C4 N4 124.2(6) . .
N3 C4 N4 108.9(5) . .
N4 C5 N5 112.6(5) . .
N4 C5 H5A 109.1 . .
N5 C5 H5A 109.1 . .
N4 C5 H5B 109.1 . .
N5 C5 H5B 109.1 . .
H5A C5 H5B 107.8 . .
O3 C6 N5 126.3(6) . .
O3 C6 N6 126.0(6) . .
N5 C6 N6 107.7(5) . .
N7 C7 N6 113.6(5) . .
N7 C7 H7A 108.8 . .
N6 C7 H7A 108.8 . .
N7 C7 H7B 108.8 . .
N6 C7 H7B 108.8 . .
H7A C7 H7B 107.7 . .
O4 C8 N7 126.4(6) . .
O4 C8 N8 124.5(6) . .
N7 C8 N8 109.1(5) . .
N9 C9 N8 113.0(5) . 3_676
N9 C9 H9A 109.0 . .
N8 C9 H9A 109.0 3_676 .
N9 C9 H9B 109.0 . .
N8 C9 H9B 109.0 3_676 .
H9A C9 H9B 107.8 . .
O5 C10 N10 126.2(6) . .
O5 C10 N9 125.8(6) . .
N10 C10 N9 108.0(5) . .
N10 C11 N11 114.0(5) . .
N10 C11 H11 108.7 . .
N11 C11 H11 108.7 . .
N10 C11 H11B 108.7 . .
N11 C11 H11B 108.7 . .
H11 C11 H11B 107.6 . .
O6 C12 N11 126.8(6) . .
O6 C12 N12 125.9(6) . .
N11 C12 N12 107.3(5) . .
N12 C13 N13 114.2(5) . .
N12 C13 H13 108.7 . .
N13 C13 H13 108.7 . .
N12 C13 H13B 108.7 . .
N13 C13 H13B 108.7 . .
H13 C13 H13B 107.6 . .
O7 C14 N13 125.9(6) . .
O7 C14 N14 125.8(6) . .
N13 C14 N14 108.3(5) . .
N15 C15 N14 112.9(5) . .
N15 C15 H15 109.0 . .
N14 C15 H15 109.0 . .
N15 C15 H15B 109.0 . .
N14 C15 H15B 109.0 . .
H15 C15 H15B 107.8 . .
O8 C16 N16 127.2(6) . .
O8 C16 N15 124.8(6) . .
N16 C16 N15 108.0(6) . .
N9 C17 N1 114.2(5) . .
N9 C17 C18 104.0(5) . .
N1 C17 C18 103.3(5) . .
N9 C17 H17 111.6 . .
N1 C17 H17 111.6 . .
C18 C17 H17 111.6 . .
N2 C18 N10 115.1(5) . .
N2 C18 C17 104.1(5) . .
N10 C18 C17 103.1(5) . .
N2 C18 H18 111.3 . .
N10 C18 H18 111.3 . .
C17 C18 H18 111.3 . .
N3 C19 N11 115.3(5) . .
N3 C19 C20 103.4(5) . .
N11 C19 C20 102.5(5) . .
N3 C19 H19 111.6 . .
N11 C19 H19 111.6 . .
C20 C19 H19 111.6 . .
N12 C20 N4 115.2(5) . .
N12 C20 C19 103.5(5) . .
N4 C20 C19 103.0(5) . .
N12 C20 H20 111.5 . .
N4 C20 H20 111.5 . .
C19 C20 H20 111.5 . .
N5 C21 N13 113.5(5) . .
N5 C21 C22 103.3(5) . .
N13 C21 C22 103.9(5) . .
N5 C21 H21 111.9 . .
N13 C21 H21 111.9 . .
C22 C21 H21 111.9 . .
N6 C22 N14 114.1(5) . .
N6 C22 C21 103.6(5) . .
N14 C22 C21 103.2(5) . .
N6 C22 H22 111.8 . .
N14 C22 H22 111.8 . .
C21 C22 H22 111.8 . .
N15 C23 N7 114.1(5) . .
N15 C23 C24 103.6(5) . .
N7 C23 C24 103.3(5) . .
N15 C23 H23 111.8 . .
N7 C23 H23 111.8 . .
C24 C23 H23 111.8 . .
N8 C24 N16 113.9(5) . .
N8 C24 C23 103.1(5) . .
N16 C24 C23 102.9(5) . .
N8 C24 H24 112.1 . .
N16 C24 H24 112.1 . .
C23 C24 H24 112.1 . .
C29 N17 C25 122.4(6) . .
C29 N17 H17B 118.8 . .
C25 N17 H17B 118.8 . .
C37 N18 C36 123.1(6) . .
C37 N18 H18B 118.5 . .
C36 N18 H18B 118.5 . .
N17 C25 C26 119.8(6) . .
N17 C25 H25 120.1 . .
C26 C25 H25 120.1 . .
C25 C26 C27 120.6(7) . .
C25 C26 H26 119.7 . .
C27 C26 H26 119.7 . .
C28 C27 C26 116.6(6) . .
C28 C27 C30 120.3(6) . .
C26 C27 C30 123.1(6) . .
C27 C28 C29 120.4(7) . .
C27 C28 H28 119.8 . .
C29 C28 H28 119.8 . .
N17 C29 C28 120.1(7) . .
N17 C29 H29 119.9 . .
C28 C29 H29 119.9 . .
C31 C30 C27 126.0(7) . .
C31 C30 H30 117.0 . .
C27 C30 H30 117.0 . .
C30 C31 C32 124.5(7) . .
C30 C31 H31 117.8 . .
C32 C31 H31 117.8 . .
C33 C32 C31 122.3(7) . .
C33 C32 H32 118.9 . .
C31 C32 H32 118.9 . .
C32 C33 C34 126.6(7) . .
C32 C33 H33 116.7 . .
C34 C33 H33 116.7 . .
C35 C34 C38 117.3(6) . .
C35 C34 C33 119.0(6) . .
C38 C34 C33 123.6(7) . .
C34 C35 C36 121.0(7) . .
C34 C35 H35 119.5 . .
C36 C35 H35 119.5 . .
N18 C36 C35 118.4(7) . .
N18 C36 H36 120.8 . .
C35 C36 H36 120.8 . .
N18 C37 C38 120.6(7) . .
N18 C37 H37 119.7 . .
C38 C37 H37 119.7 . .
C37 C38 C34 119.6(7) . .
C37 C38 H38 120.2 . .
C34 C38 H38 120.2 . .

loop_
_geom_bond_atom_site_label_1
_geom_bond_atom_site_label_2
_geom_bond_distance
_geom_bond_site_symmetry_2
O1 C2 1.219(8) .
O2 C4 1.227(7) .
O3 C6 1.224(7) .
O4 C8 1.236(7) .
O5 C10 1.222(7) .
O6 C12 1.215(8) .
O7 C14 1.228(8) .
O8 C16 1.226(8) .
N1 C2 1.388(8) .
N1 C1 1.446(8) .
N1 C17 1.460(8) .
N2 C2 1.369(8) .
N2 C18 1.431(8) .
N2 C3 1.440(8) .
N3 C4 1.356(8) .
N3 C3 1.435(8) .
N3 C19 1.440(8) .
N4 C4 1.384(8) .
N4 C5 1.442(8) .
N4 C20 1.469(8) .
N5 C6 1.368(8) .
N5 C21 1.443(8) .
N5 C5 1.454(8) .
N6 C6 1.374(8) .
N6 C22 1.441(8) .
N6 C7 1.446(8) .
N7 C8 1.353(8) .
N7 C7 1.445(8) .
N7 C23 1.455(8) .
N8 C8 1.370(8) .
N8 C24 1.445(8) .
N8 C9 1.453(8) 3_676
N9 C10 1.373(8) .
N9 C17 1.438(8) .
N9 C9 1.444(8) .
N10 C10 1.367(8) .
N10 C11 1.439(8) .
N10 C18 1.451(8) .
N11 C12 1.372(8) .
N11 C11 1.443(8) .
N11 C19 1.459(8) .
N12 C12 1.381(8) .
N12 C20 1.435(8) .
N12 C13 1.439(8) .
N13 C14 1.369(9) .
N13 C13 1.440(8) .
N13 C21 1.450(8) .
N14 C14 1.374(8) .
N14 C22 1.443(8) .
N14 C15 1.447(8) .
N15 C16 1.386(8) .
N15 C23 1.435(8) .
N15 C15 1.445(8) .
N16 C16 1.351(9) .
N16 C1 1.442(9) 3_676
N16 C24 1.446(9) .
C1 N16 1.441(9) 3_676
C1 H1A 0.9900 .
C1 H1B 0.9900 .
C3 H3A 0.9900 .
C3 H3B 0.9900 .
C5 H5A 0.9900 .
C5 H5B 0.9900 .
C7 H7A 0.9900 .
C7 H7B 0.9900 .
C9 N8 1.453(8) 3_676
C9 H9A 0.9900 .
C9 H9B 0.9900 .
C11 H11 0.9900 .
C11 H11B 0.9900 .
C13 H13 0.9900 .
C13 H13B 0.9900 .
C15 H15 0.9900 .
C15 H15B 0.9900 .
C17 C18 1.531(9) .
C17 H17 1.0000 .
C18 H18 1.0000 .
C19 C20 1.550(9) .
C19 H19 1.0000 .
C20 H20 1.0000 .
C21 C22 1.543(9) .
C21 H21 1.0000 .
C22 H22 1.0000 .
C23 C24 1.554(9) .
C23 H23 1.0000 .
C24 H24 1.0000 .
N17 C29 1.309(9) .
N17 C25 1.349(9) .
N17 H17B 0.8800 .
N18 C37 1.313(10) .
N18 C36 1.338(9) .
N18 H18B 0.8800 .
C25 C26 1.368(10) .
C25 H25 0.9500 .
C26 C27 1.413(10) .
C26 H26 0.9500 .
C27 C28 1.391(10) .
C27 C30 1.450(9) .
C28 C29 1.396(10) .
C28 H28 0.9500 .
C29 H29 0.9500 .
C30 C31 1.328(10) .
C30 H30 0.9500 .
C31 C32 1.435(9) .
C31 H31 0.9500 .
C32 C33 1.347(10) .
C32 H32 0.9500 .
C33 C34 1.453(9) .
C33 H33 0.9500 .
C34 C35 1.382(10) .
C34 C38 1.407(10) .
C35 C36 1.386(10) .
C35 H35 0.9500 .
C36 H36 0.9500 .
C37 C38 1.369(10) .
C37 H37 0.9500 .
C38 H38 0.9500 .
O25 O26 1.24(3) 2_655
O26 O25 1.24(3) 2_645
